data_4326656
loop_
_publ_author_name
'Yves Canac'
'Nathalie Debono'
'Christine Lepetit'
'Carine Duhayon'
'Remi Chauvin'

_publ_section_title
;
 Flexible Diphosphine Ligands with Overall Charges of 0, +1, and +2:
 Critical Role of the Electrostatics in Favoring Trans over Cis
 Coordination
;
_journal_name_full 'Inorganic Chemistry'
_journal_page_first 10810
_journal_page_last 10819
_journal_paper_doi 10.1021/ic201342z
_journal_volume 50
_journal_year 2011
_chemical_formula_moiety 'C36 H28 Cl2 N4 P2 Pd, 2(C H Cl3)'
_chemical_formula_sum 'C38 H30 Cl8 N4 P2 Pd'
_chemical_formula_weight 994.65
_space_group_IT_number 14
_symmetry_cell_setting monoclinic
_symmetry_space_group_name_Hall '-P 2yn'
_symmetry_space_group_name_H-M 'P 1 21/n 1'
_atom_sites_solution_hydrogens geom
_atom_sites_solution_primary direct
_cell_angle_alpha 90
_cell_angle_beta 94.954(3)
_cell_angle_gamma 90
_cell_formula_units_Z 4
_cell_length_a 12.7655(4)
_cell_length_b 16.8290(5)
_cell_length_c 18.7918(6)
_cell_measurement_reflns_used 11696
_cell_measurement_temperature 180
_cell_measurement_theta_max 29
_cell_measurement_theta_min 3
_cell_volume 4022.0(2)
_computing_cell_refinement 'CrysAlis RED, (Oxford Diffraction, 2002)'
_computing_data_collection 'Xcalibur, (Oxford Diffraction, 2002)'
_computing_data_reduction 'CrysAlis RED, (Oxford Diffraction, 2002)'
_computing_molecular_graphics 'CAMERON (Watkin et al., 1996)'
_computing_publication_material 'CRYSTALS (Betteridge et al., 2003)'
_computing_structure_refinement 'CRYSTALS (Betteridge et al., 2003)'
_computing_structure_solution 'USER DEFINED STRUCTURE SOLUTION'
_diffrn_ambient_temperature 180
_diffrn_measured_fraction_theta_full 0.996
_diffrn_measured_fraction_theta_max 0.996
_diffrn_measurement_device 'Oxford Diffraction XCALIBUR'
_diffrn_measurement_device_type Area
_diffrn_measurement_method '\f & \w scans'
_diffrn_radiation_monochromator graphite
_diffrn_radiation_type 'Mo K\a'
_diffrn_radiation_wavelength 0.71073
_diffrn_reflns_av_R_equivalents 0.068
_diffrn_reflns_limit_h_max 17
_diffrn_reflns_limit_h_min -17
_diffrn_reflns_limit_k_max 23
_diffrn_reflns_limit_k_min -23
_diffrn_reflns_limit_l_max 25
_diffrn_reflns_limit_l_min -25
_diffrn_reflns_number 38029
_diffrn_reflns_theta_full 29.126
_diffrn_reflns_theta_max 29.126
_diffrn_reflns_theta_min 2.654
_diffrn_standards_number 0
_exptl_absorpt_coefficient_mu 1.108
_exptl_absorpt_correction_T_max 0.80
_exptl_absorpt_correction_T_min 0.78
_exptl_absorpt_correction_type multi-scan
_exptl_absorpt_process_details 'Blessing, acta cryst. (1995), a51, 33-38'
_exptl_crystal_colour yellow
_exptl_crystal_density_diffrn 1.643
_exptl_crystal_description cube
_exptl_crystal_F_000 1992
_exptl_crystal_size_max 0.20
_exptl_crystal_size_mid 0.20
_exptl_crystal_size_min 0.20
_refine_diff_density_max 0.83
_refine_diff_density_min -0.56
_refine_ls_extinction_method none
_refine_ls_goodness_of_fit_ref 1.1326
_refine_ls_hydrogen_treatment constr
_refine_ls_matrix_type full
_refine_ls_number_parameters 478
_refine_ls_number_reflns 4855
_refine_ls_number_restraints 0
_refine_ls_R_factor_all 0.0783
_refine_ls_R_factor_gt 0.0295
_refine_ls_shift/su_max 0.000687
_refine_ls_structure_factor_coef F
_refine_ls_weighting_details
;
 Method, part 1, Chebychev polynomial, (Watkin, 1994, Prince, 1982) 
 [weight] = 1.0/[A~0~*T~0~(x)+A~1~*T~1~(x) ... +A~n-1~]*T~n-1~(x)] 
 where A~i~ are the Chebychev coefficients listed below and x= Fcalc/Fmax 
 Method = Robust Weighting (Prince, 1982) 
 W = [weight] * [1-(deltaF/6*sigmaF)^2^]^2^ 
 A~i~ are: 
 2.03 -0.625 1.43 
;
_refine_ls_weighting_scheme calc
_refine_ls_wR_factor_all 0.0564
_refine_ls_wR_factor_gt 0.0343
_refine_ls_wR_factor_ref 0.0347
_reflns_limit_h_max 17
_reflns_limit_h_min -17
_reflns_limit_k_max 22
_reflns_limit_k_min 0
_reflns_limit_l_max 25
_reflns_limit_l_min 0
_reflns_number_gt 4738
_reflns_number_total 10770
_reflns_threshold_expression I>2.0\s(I)
_oxford_refine_ls_r_factor_ref 0.0298
_oxford_reflns_number_all 10784
_oxford_reflns_threshold_expression_ref I>1.9\s(I)
_cod_data_source_file ic201342z_si_002_5.cif
_cod_data_source_block 1
_cod_original_sg_symbol_H-M 'P 1 21/n 1 '
_cod_original_formula_sum 'C38 H30 Cl8 N4 P2 Pd1'
_cod_database_code 4326656

loop_
_symmetry_equiv_pos_as_xyz
x,y,z
-x,-y,-z
-x+1/2,y+1/2,-z+1/2
x+1/2,-y+1/2,z+1/2

loop_
_atom_site_label
_atom_site_type_symbol
_atom_site_fract_x
_atom_site_fract_y
_atom_site_fract_z
_atom_site_U_iso_or_equiv
_atom_site_occupancy
_atom_site_adp_type
_atom_site_refinement_flags_posn
Pd1 Pd 0.52706(2) 0.110596(17) 0.322232(15) 0.0145 1.0000 Uani .
P1 P 0.60428(7) 0.05586(5) 0.23184(5) 0.0144 1.0000 Uani .
P2 P 0.36699(7) 0.05996(6) 0.28511(5) 0.0158 1.0000 Uani .
C1 C 0.5291(3) 0.0844(2) 0.14984(18) 0.0171 1.0000 Uani .
C2 C 0.4614(3) 0.0917(2) 0.0423(2) 0.0285 1.0000 Uani .
C3 C 0.4362(3) 0.1598(3) 0.0735(2) 0.0270 1.0000 Uani .
C4 C 0.4917(3) 0.2236(2) 0.19017(18) 0.0163 1.0000 Uani .
C5 C 0.5846(3) 0.2667(2) 0.1902(2) 0.0217 1.0000 Uani .
C6 C 0.5999(3) 0.3341(2) 0.2316(2) 0.0246 1.0000 Uani .
C7 C 0.5232(3) 0.3580(2) 0.2744(2) 0.0237 1.0000 Uani .
C8 C 0.4309(3) 0.3158(2) 0.2746(2) 0.0207 1.0000 Uani .
C9 C 0.4142(3) 0.2489(2) 0.23237(19) 0.0170 1.0000 Uani .
C12 C 0.2223(3) 0.2549(2) 0.2146(2) 0.0251 1.0000 Uani .
C11 C 0.1425(3) 0.2104(2) 0.2348(3) 0.0293 1.0000 Uani .
C10 C 0.2821(3) 0.1438(2) 0.2645(2) 0.0201 1.0000 Uani .
C13 C 0.3104(3) -0.0005(2) 0.3521(2) 0.0192 1.0000 Uani .
C14 C 0.2078(3) -0.0265(2) 0.3415(2) 0.0255 1.0000 Uani .
C15 C 0.1673(4) -0.0768(3) 0.3896(3) 0.0338 1.0000 Uani .
C16 C 0.2299(4) -0.1024(3) 0.4486(2) 0.0347 1.0000 Uani .
C17 C 0.3332(4) -0.0790(3) 0.4585(2) 0.0376 1.0000 Uani .
C18 C 0.3733(3) -0.0274(3) 0.4112(2) 0.0270 1.0000 Uani .
C19 C 0.3360(3) 0.0007(2) 0.20495(19) 0.0182 1.0000 Uani .
C20 C 0.2795(3) 0.0314(2) 0.1448(2) 0.0240 1.0000 Uani .
C21 C 0.2531(4) -0.0151(3) 0.0861(2) 0.0332 1.0000 Uani .
C22 C 0.2832(4) -0.0940(3) 0.0857(2) 0.0353 1.0000 Uani .
C23 C 0.3388(3) -0.1257(2) 0.1455(2) 0.0279 1.0000 Uani .
C24 C 0.3643(3) -0.0793(2) 0.2045(2) 0.0196 1.0000 Uani .
C25 C 0.6068(3) -0.0513(2) 0.2391(2) 0.0199 1.0000 Uani .
C26 C 0.6092(3) -0.0835(2) 0.3074(2) 0.0253 1.0000 Uani .
C27 C 0.6204(3) -0.1650(3) 0.3165(3) 0.0354 1.0000 Uani .
C28 C 0.6276(3) -0.2136(3) 0.2592(3) 0.0375 1.0000 Uani .
C29 C 0.6256(3) -0.1814(3) 0.1911(3) 0.0348 1.0000 Uani .
C30 C 0.6152(3) -0.1008(2) 0.1812(2) 0.0268 1.0000 Uani .
C31 C 0.7390(3) 0.0758(2) 0.2138(2) 0.0188 1.0000 Uani .
C32 C 0.8193(3) 0.0586(2) 0.2656(2) 0.0260 1.0000 Uani .
C33 C 0.9231(3) 0.0629(3) 0.2493(3) 0.0324 1.0000 Uani .
C34 C 0.9457(3) 0.0827(3) 0.1814(3) 0.0378 1.0000 Uani .
C35 C 0.8668(4) 0.0999(3) 0.1301(3) 0.0385 1.0000 Uani .
C36 C 0.7634(3) 0.0967(2) 0.1453(2) 0.0280 1.0000 Uani .
C37 C 0.1470(7) 0.1316(4) 0.4758(4) 0.0762 1.0000 Uani .
C38 C 0.5915(3) 0.3297(3) 0.4630(2) 0.0317 1.0000 Uani .
N1 N 0.5206(3) 0.0441(2) 0.09022(17) 0.0234 1.0000 Uani .
N2 N 0.4792(2) 0.15656(18) 0.14304(16) 0.0180 1.0000 Uani .
N3 N 0.3132(2) 0.21212(18) 0.23236(17) 0.0189 1.0000 Uani .
N4 N 0.1796(3) 0.1414(2) 0.2662(2) 0.0271 1.0000 Uani .
Cl1 Cl 0.43504(8) 0.16705(6) 0.41260(5) 0.0264 1.0000 Uani .
Cl2 Cl 0.68294(7) 0.16990(6) 0.36720(5) 0.0249 1.0000 Uani .
Cl3 Cl 0.1956(2) 0.22291(13) 0.50676(14) 0.1137 1.0000 Uani .
Cl4 Cl 0.1482(3) 0.06739(12) 0.54728(13) 0.1228 1.0000 Uani .
Cl5 Cl 0.0225(3) 0.1394(2) 0.43385(15) 0.1527 1.0000 Uani .
Cl6 Cl 0.48762(11) 0.39723(9) 0.45502(7) 0.0529 1.0000 Uani .
Cl7 Cl 0.61721(12) 0.29970(8) 0.55173(7) 0.0511 1.0000 Uani .
Cl8 Cl 0.70356(10) 0.37473(9) 0.43207(8) 0.0523 1.0000 Uani .
H21 H 0.4418 0.0777 -0.0045 0.0341 1.0000 Uiso R
H31 H 0.3977 0.2019 0.0531 0.0322 1.0000 Uiso R
H51 H 0.6366 0.2495 0.1621 0.0259 1.0000 Uiso R
H61 H 0.6611 0.3637 0.2304 0.0291 1.0000 Uiso R
H71 H 0.5345 0.4031 0.3026 0.0276 1.0000 Uiso R
H81 H 0.3788 0.3329 0.3030 0.0252 1.0000 Uiso R
H121 H 0.2191 0.3047 0.1929 0.0298 1.0000 Uiso R
H111 H 0.0721 0.2243 0.2288 0.0349 1.0000 Uiso R
H141 H 0.1663 -0.0100 0.3016 0.0305 1.0000 Uiso R
H151 H 0.0974 -0.0933 0.3822 0.0408 1.0000 Uiso R
H161 H 0.2028 -0.1358 0.4818 0.0420 1.0000 Uiso R
H171 H 0.3755 -0.0981 0.4964 0.0451 1.0000 Uiso R
H181 H 0.4419 -0.0103 0.4185 0.0325 1.0000 Uiso R
H201 H 0.2584 0.0841 0.1447 0.0280 1.0000 Uiso R
H211 H 0.2150 0.0063 0.0468 0.0390 1.0000 Uiso R
H221 H 0.2663 -0.1260 0.0456 0.0418 1.0000 Uiso R
H231 H 0.3586 -0.1786 0.1454 0.0342 1.0000 Uiso R
H241 H 0.4012 -0.1018 0.2446 0.0229 1.0000 Uiso R
H261 H 0.6041 -0.0509 0.3468 0.0305 1.0000 Uiso R
H271 H 0.6225 -0.1863 0.3621 0.0431 1.0000 Uiso R
H281 H 0.6340 -0.2679 0.2660 0.0453 1.0000 Uiso R
H291 H 0.6316 -0.2141 0.1519 0.0420 1.0000 Uiso R
H301 H 0.6142 -0.0793 0.1355 0.0317 1.0000 Uiso R
H321 H 0.8049 0.0442 0.3115 0.0301 1.0000 Uiso R
H331 H 0.9763 0.0520 0.2849 0.0383 1.0000 Uiso R
H341 H 1.0155 0.0844 0.1712 0.0459 1.0000 Uiso R
H351 H 0.8830 0.1136 0.0846 0.0483 1.0000 Uiso R
H361 H 0.7097 0.1090 0.1104 0.0340 1.0000 Uiso R
H371 H 0.1944 0.1115 0.4418 0.0929 1.0000 Uiso R
H381 H 0.5725 0.2834 0.4341 0.0376 1.0000 Uiso R

loop_
_atom_site_aniso_label
_atom_site_aniso_U_11
_atom_site_aniso_U_22
_atom_site_aniso_U_33
_atom_site_aniso_U_23
_atom_site_aniso_U_13
_atom_site_aniso_U_12
Pd1 0.01306(11) 0.01561(12) 0.01473(11) -0.00138(12) 0.00094(8) -0.00088(12)
P1 0.0127(4) 0.0135(4) 0.0171(4) -0.0004(3) 0.0016(3) 0.0004(3)
P2 0.0125(4) 0.0160(4) 0.0190(4) 0.0002(3) 0.0013(3) -0.0005(3)
C1 0.0180(16) 0.0187(17) 0.0149(16) -0.0005(13) 0.0043(13) 0.0016(13)
C2 0.038(2) 0.029(2) 0.0165(17) -0.0037(15) -0.0075(16) 0.0007(17)
C3 0.030(2) 0.028(2) 0.0212(19) -0.0008(16) -0.0065(16) 0.0033(17)
C4 0.0209(18) 0.0128(16) 0.0149(17) -0.0011(12) -0.0010(13) 0.0011(13)
C5 0.0174(18) 0.0207(19) 0.027(2) 0.0011(15) 0.0042(15) 0.0021(14)
C6 0.0198(18) 0.0190(19) 0.034(2) 0.0023(16) -0.0002(16) -0.0055(15)
C7 0.028(2) 0.0170(17) 0.0257(19) -0.0008(15) -0.0010(15) -0.0043(15)
C8 0.0222(18) 0.0173(18) 0.0228(18) -0.0041(14) 0.0033(14) 0.0003(14)
C9 0.0173(16) 0.0168(17) 0.0165(16) 0.0023(13) -0.0012(13) -0.0003(13)
C12 0.0203(19) 0.0175(18) 0.037(2) -0.0041(16) -0.0016(16) 0.0071(15)
C11 0.0121(18) 0.023(2) 0.052(3) -0.0061(19) -0.0015(17) 0.0036(15)
C10 0.0188(18) 0.0152(17) 0.0266(19) -0.0010(15) 0.0034(14) -0.0013(14)
C13 0.0212(18) 0.0167(18) 0.0202(17) 0.0002(14) 0.0055(14) -0.0037(14)
C14 0.0222(19) 0.026(2) 0.029(2) 0.0049(17) 0.0029(16) -0.0036(16)
C15 0.028(2) 0.030(2) 0.044(3) -0.003(2) 0.0085(19) -0.0090(18)
C16 0.046(3) 0.029(2) 0.031(2) 0.0109(19) 0.0139(19) -0.010(2)
C17 0.042(3) 0.042(3) 0.029(2) 0.012(2) -0.0024(19) -0.002(2)
C18 0.026(2) 0.030(2) 0.024(2) 0.0041(16) -0.0003(16) -0.0014(17)
C19 0.0142(16) 0.0185(18) 0.0217(18) 0.0019(14) 0.0015(13) -0.0032(14)
C20 0.026(2) 0.0182(19) 0.027(2) 0.0037(15) -0.0031(16) -0.0006(15)
C21 0.040(3) 0.028(2) 0.028(2) 0.0009(18) -0.0136(19) -0.0044(19)
C22 0.039(2) 0.037(3) 0.029(2) -0.0106(18) -0.0044(18) -0.0057(19)
C23 0.030(2) 0.017(2) 0.037(2) -0.0040(16) 0.0055(17) 0.0002(15)
C24 0.0143(16) 0.0206(18) 0.0239(19) 0.0019(15) 0.0022(14) -0.0016(14)
C25 0.0132(16) 0.0144(17) 0.032(2) -0.0008(15) 0.0002(14) 0.0022(13)
C26 0.0219(19) 0.0225(19) 0.032(2) 0.0052(16) 0.0052(16) -0.0013(15)
C27 0.028(2) 0.026(2) 0.052(3) 0.018(2) 0.004(2) 0.0034(18)
C28 0.024(2) 0.014(2) 0.075(4) 0.009(2) 0.005(2) 0.0003(16)
C29 0.030(2) 0.024(2) 0.050(3) -0.010(2) 0.004(2) 0.0003(18)
C30 0.029(2) 0.016(2) 0.035(2) 0.0001(17) 0.0043(16) 0.0037(16)
C31 0.0142(16) 0.0163(17) 0.0263(19) -0.0063(15) 0.0043(14) -0.0013(14)
C32 0.0203(19) 0.0210(19) 0.036(2) -0.0010(17) 0.0008(16) -0.0025(15)
C33 0.0173(19) 0.025(2) 0.054(3) -0.0048(19) -0.0019(18) 0.0022(16)
C34 0.024(2) 0.027(2) 0.064(3) -0.019(2) 0.012(2) -0.0065(17)
C35 0.033(2) 0.045(3) 0.041(2) -0.010(2) 0.0205(19) -0.011(2)
C36 0.0257(19) 0.033(2) 0.0267(19) -0.0060(17) 0.0081(15) -0.0086(17)
C37 0.109(6) 0.071(5) 0.051(4) -0.013(3) 0.027(4) 0.026(4)
C38 0.028(2) 0.031(2) 0.036(2) -0.0145(19) 0.0027(18) 0.0007(18)
N1 0.0265(17) 0.0229(17) 0.0201(16) -0.0067(13) -0.0021(13) 0.0045(13)
N2 0.0200(15) 0.0185(15) 0.0154(14) 0.0011(12) 0.0009(12) 0.0028(12)
N3 0.0168(15) 0.0142(15) 0.0258(16) -0.0039(12) 0.0019(12) 0.0014(12)
N4 0.0158(15) 0.0215(16) 0.044(2) 0.0002(15) 0.0032(14) -0.0006(13)
Cl1 0.0249(5) 0.0305(5) 0.0248(5) -0.0091(4) 0.0085(4) -0.0026(4)
Cl2 0.0192(4) 0.0297(5) 0.0257(5) -0.0077(4) 0.0012(4) -0.0077(4)
Cl3 0.183(3) 0.0622(12) 0.1054(16) 0.0027(12) 0.0694(17) -0.0133(14)
Cl4 0.225(3) 0.0504(11) 0.0929(16) 0.0083(11) 0.0125(18) 0.0139(15)
Cl5 0.139(3) 0.226(4) 0.0890(18) -0.030(2) -0.0115(17) 0.038(3)
Cl6 0.0566(7) 0.0662(9) 0.0380(6) 0.0046(6) 0.0164(5) 0.0316(7)
Cl7 0.0636(9) 0.0474(7) 0.0404(7) 0.0025(6) -0.0065(6) 0.0025(6)
Cl8 0.0385(6) 0.0636(9) 0.0559(8) -0.0200(7) 0.0102(6) -0.0184(6)

loop_
_atom_type_symbol
_atom_type_scat_dispersion_real
_atom_type_scat_dispersion_imag
_atom_type_scat_Cromer_Mann_a1
_atom_type_scat_Cromer_Mann_b1
_atom_type_scat_Cromer_Mann_a2
_atom_type_scat_Cromer_Mann_b2
_atom_type_scat_Cromer_Mann_a3
_atom_type_scat_Cromer_Mann_b3
_atom_type_scat_Cromer_Mann_a4
_atom_type_scat_Cromer_Mann_b4
_atom_type_scat_Cromer_Mann_c
_atom_type_scat_source
C 0.0033 0.0016 2.3100 20.8439 1.0200 10.2075 1.5886 0.5687 0.8650 51.6512 0.2156 'International Tables Vol C 4.2.6.8 and 6.1.1.4'
H 0.0000 0.0000 0.4930 10.5109 0.3229 26.1257 0.1402 3.1424 0.0408 57.7998 0.0030 'International Tables Vol C 4.2.6.8 and 6.1.1.4'
N 0.0061 0.0033 12.2126 0.0057 3.1322 9.8933 2.0125 28.9975 1.1663 0.5826 -11.5290 'International Tables Vol C 4.2.6.8 and 6.1.1.4'
O 0.0106 0.0060 3.0485 13.2771 2.2868 5.7011 1.5463 0.3239 0.8670 32.9089 0.2508 'International Tables Vol C 4.2.6.8 and 6.1.1.4'
P 0.1023 0.0942 6.4345 1.9067 4.1791 27.1570 1.7800 0.5260 1.4908 68.1645 1.1149 'International Tables Vol C 4.2.6.8 and 6.1.1.4'
Pd -0.9988 1.0072 19.3319 0.6987 15.5017 7.9893 5.2954 25.2052 0.6058 76.8986 5.2659 'International Tables Vol C 4.2.6.8 and 6.1.1.4'
Cl 0.1484 0.1585 11.4604 0.0104 7.1964 1.1662 6.2556 18.5194 1.6455 47.7784 -9.5574 'International Tables Vol C 4.2.6.8 and 6.1.1.4'

loop_
_geom_angle_atom_site_label_1
_geom_angle_atom_site_label_2
_geom_angle_atom_site_label_3
_geom_angle
_geom_angle_publ_flag
P1 Pd1 P2 93.22(3) yes
P1 Pd1 Cl1 176.14(4) yes
P2 Pd1 Cl1 83.15(3) yes
P1 Pd1 Cl2 91.91(3) yes
P2 Pd1 Cl2 174.73(4) yes
Cl1 Pd1 Cl2 91.69(4) yes
Pd1 P1 C1 107.54(12) yes
Pd1 P1 C25 111.06(13) yes
C1 P1 C25 109.53(17) yes
Pd1 P1 C31 123.64(12) yes
C1 P1 C31 103.52(17) yes
C25 P1 C31 100.82(17) yes
Pd1 P2 C10 106.32(12) yes
Pd1 P2 C13 113.50(12) yes
C10 P2 C13 108.65(17) yes
Pd1 P2 C19 125.88(12) yes
C10 P2 C19 99.65(17) yes
C13 P2 C19 101.30(16) yes
P1 C1 N1 126.2(3) yes
P1 C1 N2 121.5(3) yes
N1 C1 N2 112.1(3) yes
C3 C2 N1 110.4(3) yes
C3 C2 H21 125.5 no
N1 C2 H21 124.1 no
C2 C3 N2 107.0(4) yes
C2 C3 H31 127.7 no
N2 C3 H31 125.3 no
C5 C4 C9 119.3(3) yes
C5 C4 N2 117.4(3) yes
C9 C4 N2 123.2(3) yes
C4 C5 C6 120.5(3) yes
C4 C5 H51 119.2 no
C6 C5 H51 120.3 no
C5 C6 C7 119.7(4) yes
C5 C6 H61 120.4 no
C7 C6 H61 119.9 no
C6 C7 C8 120.1(4) yes
C6 C7 H71 119.2 no
C8 C7 H71 120.6 no
C7 C8 C9 120.5(4) yes
C7 C8 H81 119.7 no
C9 C8 H81 119.8 no
C4 C9 C8 119.7(3) yes
C4 C9 N3 123.6(3) yes
C8 C9 N3 116.6(3) yes
C11 C12 N3 106.4(4) yes
C11 C12 H121 128.2 no
N3 C12 H121 125.5 no
C12 C11 N4 110.6(3) yes
C12 C11 H111 125.2 no
N4 C11 H111 124.2 no
P2 C10 N3 124.0(3) yes
P2 C10 N4 123.6(3) yes
N3 C10 N4 111.3(3) yes
P2 C13 C14 120.5(3) yes
P2 C13 C18 120.0(3) yes
C14 C13 C18 119.2(3) yes
C13 C14 C15 120.5(4) yes
C13 C14 H141 119.5 no
C15 C14 H141 120.0 no
C14 C15 C16 119.8(4) yes
C14 C15 H151 119.6 no
C16 C15 H151 120.6 no
C15 C16 C17 120.3(4) yes
C15 C16 H161 120.4 no
C17 C16 H161 119.4 no
C16 C17 C18 120.0(4) yes
C16 C17 H171 120.1 no
C18 C17 H171 119.9 no
C13 C18 C17 120.1(4) yes
C13 C18 H181 119.6 no
C17 C18 H181 120.3 no
P2 C19 C20 122.1(3) yes
P2 C19 C24 119.7(3) yes
C20 C19 C24 118.1(3) yes
C19 C20 C21 121.2(4) yes
C19 C20 H201 119.3 no
C21 C20 H201 119.6 no
C20 C21 C22 120.3(4) yes
C20 C21 H211 119.8 no
C22 C21 H211 119.9 no
C21 C22 C23 119.2(4) yes
C21 C22 H221 120.8 no
C23 C22 H221 120.0 no
C22 C23 C24 120.5(4) yes
C22 C23 H231 119.3 no
C24 C23 H231 120.2 no
C19 C24 C23 120.7(4) yes
C19 C24 H241 120.0 no
C23 C24 H241 119.3 no
P1 C25 C26 117.2(3) yes
P1 C25 C30 122.9(3) yes
C26 C25 C30 119.6(4) yes
C25 C26 C27 119.5(4) yes
C25 C26 H261 120.5 no
C27 C26 H261 120.0 no
C26 C27 C28 120.6(4) yes
C26 C27 H271 119.3 no
C28 C27 H271 120.1 no
C27 C28 C29 119.8(4) yes
C27 C28 H281 119.6 no
C29 C28 H281 120.6 no
C28 C29 C30 120.3(4) yes
C28 C29 H291 120.3 no
C30 C29 H291 119.4 no
C25 C30 C29 120.1(4) yes
C25 C30 H301 119.7 no
C29 C30 H301 120.2 no
P1 C31 C32 119.2(3) yes
P1 C31 C36 120.7(3) yes
C32 C31 C36 119.4(4) yes
C31 C32 C33 119.9(4) yes
C31 C32 H321 120.9 no
C33 C32 H321 119.2 no
C32 C33 C34 119.9(4) yes
C32 C33 H331 118.9 no
C34 C33 H331 121.1 no
C33 C34 C35 120.5(4) yes
C33 C34 H341 118.8 no
C35 C34 H341 120.7 no
C34 C35 C36 120.5(4) yes
C34 C35 H351 119.7 no
C36 C35 H351 119.8 no
C31 C36 C35 119.7(4) yes
C31 C36 H361 119.8 no
C35 C36 H361 120.4 no
Cl3 C37 Cl4 108.3(4) yes
Cl3 C37 Cl5 112.0(4) yes
Cl4 C37 Cl5 110.6(5) yes
Cl3 C37 H371 107.6 no
Cl4 C37 H371 109.1 no
Cl5 C37 H371 109.1 no
Cl6 C38 Cl7 110.5(2) yes
Cl6 C38 Cl8 108.9(3) yes
Cl7 C38 Cl8 110.4(2) yes
Cl6 C38 H381 108.9 no
Cl7 C38 H381 108.7 no
Cl8 C38 H381 109.4 no
C2 N1 C1 105.0(3) yes
C4 N2 C3 124.8(3) yes
C4 N2 C1 127.8(3) yes
C3 N2 C1 105.5(3) yes
C9 N3 C12 120.8(3) yes
C9 N3 C10 131.1(3) yes
C12 N3 C10 105.9(3) yes
C11 N4 C10 105.8(3) yes

loop_
_geom_bond_atom_site_label_1
_geom_bond_atom_site_label_2
_geom_bond_distance
_geom_bond_publ_flag
Pd1 P1 2.2349(10) yes
Pd1 P2 2.2676(9) yes
Pd1 Cl1 2.3475(10) yes
Pd1 Cl2 2.3194(9) yes
P1 C1 1.809(4) yes
P1 C25 1.808(4) yes
P1 C31 1.812(4) yes
P2 C10 1.801(4) yes
P2 C13 1.816(4) yes
P2 C19 1.821(4) yes
C1 N1 1.306(5) yes
C1 N2 1.371(5) yes
C2 C3 1.339(6) yes
C2 N1 1.381(5) yes
C2 H21 0.924 no
C3 N2 1.374(5) yes
C3 H31 0.927 no
C4 C5 1.391(5) yes
C4 C9 1.387(5) yes
C4 N2 1.434(4) yes
C5 C6 1.379(5) yes
C5 H51 0.930 no
C6 C7 1.379(6) yes
C6 H61 0.928 no
C7 C8 1.376(5) yes
C7 H71 0.930 no
C8 C9 1.383(5) yes
C8 H81 0.933 no
C9 N3 1.430(5) yes
C12 C11 1.346(6) yes
C12 N3 1.382(5) yes
C12 H121 0.930 no
C11 N4 1.369(5) yes
C11 H111 0.927 no
C10 N3 1.373(5) yes
C10 N4 1.312(5) yes
C13 C14 1.380(5) yes
C13 C18 1.388(5) yes
C14 C15 1.373(6) yes
C14 H141 0.922 no
C15 C16 1.377(6) yes
C15 H151 0.933 no
C16 C17 1.373(6) yes
C16 H161 0.928 no
C17 C18 1.374(6) yes
C17 H171 0.914 no
C18 H181 0.921 no
C19 C20 1.387(5) yes
C19 C24 1.395(5) yes
C20 C21 1.370(6) yes
C20 H201 0.927 no
C21 C22 1.382(6) yes
C21 H211 0.923 no
C22 C23 1.384(6) yes
C22 H221 0.935 no
C23 C24 1.372(6) yes
C23 H231 0.926 no
C24 H241 0.934 no
C25 C26 1.392(6) yes
C25 C30 1.383(5) yes
C26 C27 1.388(6) yes
C26 H261 0.927 no
C27 C28 1.362(7) yes
C27 H271 0.927 no
C28 C29 1.387(7) yes
C28 H281 0.926 no
C29 C30 1.374(6) yes
C29 H291 0.929 no
C30 H301 0.931 no
C31 C32 1.382(5) yes
C31 C36 1.395(5) yes
C32 C33 1.386(6) yes
C32 H321 0.930 no
C33 C34 1.374(7) yes
C33 H331 0.929 no
C34 C35 1.365(7) yes
C34 H341 0.928 no
C35 C36 1.376(6) yes
C35 H351 0.926 no
C36 H361 0.930 no
C37 Cl3 1.739(8) yes
C37 Cl4 1.723(7) yes
C37 Cl5 1.717(9) yes
C37 H371 0.976 no
C38 Cl6 1.743(4) yes
C38 Cl7 1.745(5) yes
C38 Cl8 1.762(5) yes
C38 H381 0.969 no

loop_
_geom_hbond_atom_site_label_D
_geom_hbond_atom_site_label_H
_geom_hbond_atom_site_label_A
_geom_hbond_angle_DHA
_geom_hbond_distance_DH
_geom_hbond_distance_HA
_geom_hbond_distance_DA
_geom_hbond_publ_flag
C30 H301 N1 127 0.93 2.51 3.158(6) yes
